data_7115910
loop_
_publ_author_name
'Tatsuhiro Kojima'
'Wanuk Choi'
'Masaki Kawano'

_publ_section_title
;
 Single-crystal growth of coordination networks via the gas phase and
 dependence of iodine encapsulation on the crystal size
;
_journal_name_full Chem.Commun.
_journal_page_first 13793
_journal_paper_doi 10.1039/C4cc06342B
_journal_volume 50
_journal_year 2014
_chemical_formula_moiety '(C18 H12 N6),(Zn1 I2)'
_chemical_formula_sum 'C18 H12 I2 N6 Zn'
_chemical_formula_weight 631.51
_chemical_name_systematic
;
 ?
;
_space_group_IT_number 14
_symmetry_cell_setting monoclinic
_symmetry_space_group_name_Hall '-P 2yn'
_symmetry_space_group_name_H-M 'P 1 21/n 1'
_atom_sites_solution_hydrogens geom
_atom_sites_solution_primary direct
_atom_sites_solution_secondary difmap
_audit_creation_method SHELXL-97
_cell_angle_alpha 90.00
_cell_angle_beta 95.3245(2)
_cell_angle_gamma 90.00
_cell_formula_units_Z 4
_cell_length_a 8.6889(1)
_cell_length_b 12.4675(1)
_cell_length_c 19.3325(1)
_cell_measurement_reflns_used 52110
_cell_measurement_temperature 293(2)
_cell_measurement_theta_max 31.92
_cell_measurement_theta_min 2.05
_cell_volume 2085.23(3)
_computing_cell_refinement 'HKL2000 (Otwinowski & Minor, 1997)'
_computing_data_collection 'Crystal Clear (Molecular Structure Corporation, 2001)'
_computing_data_reduction 'HKL2000 (Otwinowski & Minor, 1997)'
_computing_molecular_graphics 'Diamond 3'
_computing_publication_material WinGX
_computing_structure_refinement 'SHELXL-97 (Sheldrick, 1997)'
_computing_structure_solution 'SHELXS-97 (Sheldrick, 1990)'
_diffrn_ambient_temperature 293(2)
_diffrn_measured_fraction_theta_full 0.996
_diffrn_measured_fraction_theta_max 0.996
_diffrn_measurement_device_type 'RIGAKU Mercury CCD system'
_diffrn_measurement_method 'oscillation method, \w scans'
_diffrn_radiation_monochromator 'Si 111'
_diffrn_radiation_source 'KEK PF-AR NW2 beamline'
_diffrn_radiation_type synchrotron
_diffrn_radiation_wavelength 0.68890
_diffrn_reflns_av_R_equivalents 0.0638
_diffrn_reflns_av_sigmaI/netI 0.0293
_diffrn_reflns_limit_h_max 13
_diffrn_reflns_limit_h_min -13
_diffrn_reflns_limit_k_max 19
_diffrn_reflns_limit_k_min -19
_diffrn_reflns_limit_l_max 29
_diffrn_reflns_limit_l_min -29
_diffrn_reflns_number 52110
_diffrn_reflns_theta_full 31.92
_diffrn_reflns_theta_max 31.92
_diffrn_reflns_theta_min 2.05
_exptl_absorpt_coefficient_mu 3.609
_exptl_absorpt_correction_T_max 0.6065
_exptl_absorpt_correction_T_min 0.5219
_exptl_absorpt_correction_type multi-scan
_exptl_absorpt_process_details
;
[c.f. r.h. blessing, acta cryst. (1995), a51, 33-38]
;
_exptl_crystal_colour Colorless
_exptl_crystal_density_diffrn 2.012
_exptl_crystal_density_method 'not measured'
_exptl_crystal_description Block
_exptl_crystal_F_000 1192
_exptl_crystal_size_max 0.19
_exptl_crystal_size_mid 0.16
_exptl_crystal_size_min 0.12
_refine_diff_density_max 1.904
_refine_diff_density_min -0.622
_refine_diff_density_rms 0.117
_refine_ls_extinction_method none
_refine_ls_goodness_of_fit_ref 1.122
_refine_ls_hydrogen_treatment constr
_refine_ls_matrix_type full
_refine_ls_number_parameters 244
_refine_ls_number_reflns 7877
_refine_ls_number_restraints 0
_refine_ls_restrained_S_all 1.122
_refine_ls_R_factor_all 0.0491
_refine_ls_R_factor_gt 0.0407
_refine_ls_shift/su_max 0.001
_refine_ls_shift/su_mean 0.000
_refine_ls_structure_factor_coef Fsqd
_refine_ls_weighting_details 'calc w=1/[\s^2^(Fo^2^)+(0.0722P)^2^+0.0609P] where P=(Fo^2^+2Fc^2^)/3'
_refine_ls_weighting_scheme calc
_refine_ls_wR_factor_gt 0.1272
_refine_ls_wR_factor_ref 0.1339
_reflns_number_gt 6200
_reflns_number_total 7877
_reflns_threshold_expression >2\s(I)
_cod_data_source_file c4cc06342b3.cif
_cod_data_source_block 1
_cod_original_sg_symbol_H-M P21/n
_cod_database_code 7115910

loop_
_symmetry_equiv_pos_as_xyz
'x, y, z'
'-x+1/2, y+1/2, -z+1/2'
'-x, -y, -z'
'x-1/2, -y-1/2, z-1/2'

loop_
_atom_site_label
_atom_site_type_symbol
_atom_site_fract_x
_atom_site_fract_y
_atom_site_fract_z
_atom_site_U_iso_or_equiv
_atom_site_adp_type
_atom_site_occupancy
_atom_site_symmetry_multiplicity
_atom_site_calc_flag
_atom_site_refinement_flags
Zn1 Zn -0.57626(3) 0.56041(2) 0.162039(15) 0.03928(8) Uani 1 1 d .
I1 I -0.42491(3) 0.736813(17) 0.163751(14) 0.06568(9) Uani 1 1 d .
I2 I -0.84537(2) 0.53953(2) 0.102473(13) 0.06433(9) Uani 1 1 d .
C1 C 0.1485(3) 0.16937(19) 0.06154(13) 0.0396(4) Uani 1 1 d .
C2 C 0.2955(3) 0.1464(2) 0.10377(14) 0.0411(5) Uani 1 1 d .
C3 C 0.3948(3) 0.0676(3) 0.08343(18) 0.0536(7) Uani 1 1 d .
H3 H 0.3726 0.0310 0.0418 0.064 Uiso 1 1 calc R
C4 C 0.5267(4) 0.0445(3) 0.1258(3) 0.0680(9) Uani 1 1 d .
H4 H 0.5912 -0.0091 0.1116 0.082 Uiso 1 1 calc R
C5 C 0.4732(5) 0.1695(3) 0.2040(2) 0.0735(10) Uani 1 1 d .
H5 H 0.5010 0.2067 0.2449 0.088 Uiso 1 1 calc R
C6 C 0.3347(4) 0.1972(3) 0.16600(17) 0.0594(7) Uani 1 1 d .
H6 H 0.2702 0.2490 0.1824 0.071 Uiso 1 1 calc R
C7 C -0.0920(3) 0.24045(18) 0.04972(13) 0.0378(4) Uani 1 1 d .
C8 C -0.2121(3) 0.30902(19) 0.07738(11) 0.0373(4) Uani 1 1 d .
C9 C -0.1768(3) 0.3663(2) 0.13863(14) 0.0462(5) Uani 1 1 d .
H9 H -0.0816 0.3582 0.1643 0.055 Uiso 1 1 calc R
C10 C -0.2875(3) 0.4356(2) 0.16024(14) 0.0490(6) Uani 1 1 d .
H10 H -0.2632 0.4758 0.2003 0.059 Uiso 1 1 calc R
C11 C -0.4630(3) 0.3895(2) 0.06833(13) 0.0438(5) Uani 1 1 d .
H11 H -0.5612 0.3961 0.0451 0.053 Uiso 1 1 calc R
C12 C -0.3573(3) 0.3202(2) 0.04236(13) 0.0439(5) Uani 1 1 d .
H12 H -0.3839 0.2817 0.0018 0.053 Uiso 1 1 calc R
C13 C -0.0097(3) 0.13901(19) -0.03557(12) 0.0389(4) Uani 1 1 d .
C14 C -0.0351(3) 0.0893(2) -0.10568(12) 0.0383(4) Uani 1 1 d .
C15 C -0.1613(3) 0.1147(2) -0.15183(13) 0.0441(5) Uani 1 1 d .
H15 H -0.2348 0.1637 -0.1397 0.053 Uiso 1 1 calc R
C16 C -0.1763(3) 0.0656(2) -0.21661(13) 0.0433(5) Uani 1 1 d .
H16 H -0.2617 0.0821 -0.2474 0.052 Uiso 1 1 calc R
C17 C 0.0484(3) -0.0301(2) -0.19133(13) 0.0434(5) Uani 1 1 d .
H17 H 0.1196 -0.0802 -0.2043 0.052 Uiso 1 1 calc R
C18 C 0.0713(3) 0.0155(2) -0.12590(13) 0.0427(5) Uani 1 1 d .
H18 H 0.1570 -0.0032 -0.0959 0.051 Uiso 1 1 calc R
N1 N -0.1268(3) 0.19401(18) -0.01216(10) 0.0409(4) Uani 1 1 d .
N2 N 0.1279(3) 0.12258(18) -0.00089(11) 0.0427(4) Uani 1 1 d .
N3 N 0.0432(3) 0.23138(17) 0.08879(11) 0.0409(4) Uani 1 1 d .
N4 N 0.5681(4) 0.0933(3) 0.1853(2) 0.0737(8) Uani 1 1 d .
N5 N -0.4268(3) 0.44724(17) 0.12635(11) 0.0401(4) Uani 1 1 d .
N6 N -0.0718(2) -0.00486(18) -0.23648(10) 0.0395(4) Uani 1 1 d .

loop_
_atom_site_aniso_label
_atom_site_aniso_U_11
_atom_site_aniso_U_22
_atom_site_aniso_U_33
_atom_site_aniso_U_23
_atom_site_aniso_U_13
_atom_site_aniso_U_12
Zn1 0.03952(15) 0.04106(15) 0.03792(14) 0.00293(10) 0.00714(11) 0.00367(10)
I1 0.06587(15) 0.04560(13) 0.08247(17) 0.01371(9) -0.00965(12) -0.00834(8)
I2 0.04411(12) 0.07853(16) 0.06825(15) 0.02082(11) -0.00605(10) -0.00715(9)
C1 0.0399(11) 0.0387(11) 0.0405(10) -0.0015(9) 0.0054(9) 0.0000(9)
C2 0.0378(11) 0.0394(11) 0.0461(12) -0.0019(9) 0.0032(9) -0.0014(9)
C3 0.0428(13) 0.0551(16) 0.0632(17) -0.0075(13) 0.0071(12) 0.0056(11)
C4 0.0401(14) 0.066(2) 0.097(3) -0.0070(19) 0.0035(17) 0.0054(13)
C5 0.0564(19) 0.083(3) 0.076(2) -0.0164(19) -0.0186(17) 0.0104(18)
C6 0.0569(17) 0.0623(18) 0.0563(16) -0.0139(14) -0.0096(13) 0.0112(14)
C7 0.0435(11) 0.0337(9) 0.0367(10) 0.0000(8) 0.0072(9) 0.0030(8)
C8 0.0425(11) 0.0357(10) 0.0346(9) 0.0002(8) 0.0078(8) 0.0039(8)
C9 0.0400(11) 0.0547(14) 0.0437(12) -0.0102(11) 0.0034(10) 0.0047(10)
C10 0.0434(12) 0.0596(16) 0.0436(12) -0.0180(11) 0.0018(10) 0.0070(11)
C11 0.0421(11) 0.0524(13) 0.0367(10) -0.0030(10) 0.0020(9) 0.0051(10)
C12 0.0476(13) 0.0479(13) 0.0360(10) -0.0048(9) 0.0036(9) 0.0061(10)
C13 0.0436(11) 0.0387(11) 0.0352(9) -0.0002(8) 0.0082(9) 0.0036(9)
C14 0.0388(10) 0.0428(11) 0.0343(9) -0.0002(8) 0.0080(8) 0.0035(9)
C15 0.0458(12) 0.0456(12) 0.0415(11) -0.0034(10) 0.0072(10) 0.0109(10)
C16 0.0446(12) 0.0484(13) 0.0371(10) 0.0010(9) 0.0051(9) 0.0053(10)
C17 0.0429(12) 0.0476(12) 0.0407(11) -0.0038(9) 0.0102(10) 0.0074(10)
C18 0.0392(11) 0.0517(13) 0.0376(10) -0.0022(9) 0.0056(9) 0.0075(10)
N1 0.0434(10) 0.0426(10) 0.0368(9) -0.0036(8) 0.0047(8) 0.0071(8)
N2 0.0404(10) 0.0464(11) 0.0417(10) -0.0062(8) 0.0063(8) 0.0028(8)
N3 0.0436(10) 0.0384(10) 0.0406(9) -0.0036(8) 0.0032(8) 0.0020(8)
N4 0.0498(15) 0.080(2) 0.088(2) -0.0038(18) -0.0132(15) 0.0084(14)
N5 0.0389(10) 0.0446(10) 0.0374(9) -0.0030(8) 0.0066(8) 0.0022(8)
N6 0.0410(10) 0.0442(10) 0.0343(8) 0.0009(7) 0.0093(8) 0.0009(8)

loop_
_atom_type_symbol
_atom_type_description
_atom_type_scat_dispersion_real
_atom_type_scat_dispersion_imag
_atom_type_scat_source
C C 0.0029 0.0015 'International Tables Vol C Tables 4.2.6.8 and 6.1.1.4'
H H 0.0000 0.0000 'International Tables Vol C Tables 4.2.6.8 and 6.1.1.4'
I I -0.4928 1.7194 'International Tables Vol C Tables 4.2.6.8 and 6.1.1.4'
N N 0.0057 0.0031 'International Tables Vol C Tables 4.2.6.8 and 6.1.1.4'
Zn Zn 0.3006 1.3591 'International Tables Vol C Tables 4.2.6.8 and 6.1.1.4'

loop_
_geom_angle_atom_site_label_1
_geom_angle_atom_site_label_2
_geom_angle_atom_site_label_3
_geom_angle
_geom_angle_site_symmetry_1
_geom_angle_site_symmetry_3
N6 Zn1 N5 97.45(9) 4_566 .
N6 Zn1 I2 109.40(6) 4_566 .
N5 Zn1 I2 111.08(6) . .
N6 Zn1 I1 108.03(6) 4_566 .
N5 Zn1 I1 104.56(6) . .
I2 Zn1 I1 123.209(14) . .
N2 C1 N3 124.5(2) . .
N2 C1 C2 116.7(2) . .
N3 C1 C2 118.7(2) . .
C6 C2 C3 117.6(3) . .
C6 C2 C1 121.7(2) . .
C3 C2 C1 120.6(2) . .
C4 C3 C2 119.0(3) . .
N4 C4 C3 124.5(3) . .
N4 C5 C6 124.2(3) . .
C2 C6 C5 118.6(3) . .
N1 C7 N3 125.5(2) . .
N1 C7 C8 117.5(2) . .
N3 C7 C8 117.0(2) . .
C12 C8 C9 118.9(2) . .
C12 C8 C7 121.4(2) . .
C9 C8 C7 119.6(2) . .
C10 C9 C8 118.1(2) . .
N5 C10 C9 123.0(2) . .
N5 C11 C12 121.5(2) . .
C8 C12 C11 119.3(2) . .
N2 C13 N1 125.7(2) . .
N2 C13 C14 116.4(2) . .
N1 C13 C14 117.9(2) . .
C15 C14 C18 118.6(2) . .
C15 C14 C13 122.2(2) . .
C18 C14 C13 119.1(2) . .
C14 C15 C16 118.9(2) . .
N6 C16 C15 122.4(2) . .
N6 C17 C18 122.6(2) . .
C17 C18 C14 119.1(2) . .
C7 N1 C13 114.1(2) . .
C13 N2 C1 115.2(2) . .
C7 N3 C1 114.9(2) . .
C4 N4 C5 116.0(3) . .
C10 N5 C11 118.9(2) . .
C10 N5 Zn1 118.62(17) . .
C11 N5 Zn1 122.35(18) . .
C17 N6 C16 118.4(2) . .
C17 N6 Zn1 118.94(17) . 4_665
C16 N6 Zn1 122.24(17) . 4_665

loop_
_geom_bond_atom_site_label_1
_geom_bond_atom_site_label_2
_geom_bond_distance
_geom_bond_site_symmetry_2
Zn1 N6 2.077(2) 4_566
Zn1 N5 2.078(2) .
Zn1 I2 2.5222(4) .
Zn1 I1 2.5611(4) .
C1 N2 1.337(3) .
C1 N3 1.342(3) .
C1 C2 1.479(4) .
C2 C6 1.374(4) .
C2 C3 1.388(4) .
C3 C4 1.376(5) .
C4 N4 1.322(5) .
C5 N4 1.330(5) .
C5 C6 1.394(5) .
C7 N1 1.338(3) .
C7 N3 1.341(3) .
C7 C8 1.487(3) .
C8 C12 1.383(4) .
C8 C9 1.392(3) .
C9 C10 1.386(4) .
C10 N5 1.330(4) .
C11 N5 1.346(3) .
C11 C12 1.388(4) .
C13 N2 1.331(3) .
C13 N1 1.340(3) .
C13 C14 1.488(3) .
C14 C15 1.384(4) .
C14 C18 1.386(3) .
C15 C16 1.389(3) .
C16 N6 1.345(3) .
C17 N6 1.335(3) .
C17 C18 1.384(3) .
N6 Zn1 2.077(2) 4_665
